data_7023350
loop_
_publ_author_name
'Becerra, Alexandra'
'Contreras, Ra\'ul'
'Carmona, Daniel'
'Lahoz, Fernando J.'
'Garc\'ia-Ordu\~na, Pilar'

_publ_section_title
;
 Half-sandwich rhodium and iridium complexes containing homochiral
 imidazolyl-imine ligands: synthesis, characterization and catalytic
 applications.
;
_journal_issue 32
_journal_name_full 'Dalton transactions (Cambridge, England : 2003)'
_journal_page_first 11640
_journal_page_last 11651
_journal_paper_doi 10.1039/c3dt51222c
_journal_volume 42
_journal_year 2013
_chemical_absolute_configuration rmad
_chemical_formula_moiety '2(C23 H30 Cl N3 Rh), C4 H10 O, 2(F6 Sb)'
_chemical_formula_sum 'C50 H70 Cl2 F12 N6 O Rh2 Sb2'
_chemical_formula_weight 1519.34
_chemical_name_systematic
;
 ?
;
_space_group_IT_number 4
_symmetry_cell_setting monoclinic
_symmetry_space_group_name_Hall 'P 2yb'
_symmetry_space_group_name_H-M 'P 1 21 1'
_atom_sites_solution_hydrogens geom
_atom_sites_solution_primary direct
_atom_sites_solution_secondary difmap
_audit_creation_method SHELXL-97
_cell_angle_alpha 90.00
_cell_angle_beta 97.6030(10)
_cell_angle_gamma 90.00
_cell_formula_units_Z 2
_cell_length_a 8.8002(5)
_cell_length_b 28.1813(15)
_cell_length_c 12.2161(7)
_cell_measurement_reflns_used 11669
_cell_measurement_temperature 100(2)
_cell_measurement_theta_max 28.208
_cell_measurement_theta_min 2.217
_cell_volume 3003.0(3)
_computing_cell_refinement 'SAINT+ in APEX2 v. 2008.4 (Bruker AXS, 2008)'
_computing_data_collection 'SMART in APEX2 v. 2008.4 (Bruker AXS, 2008)'
_computing_data_reduction 'SAINT+ in APEX2 v. 2008.4 (Bruker AXS, 2008)'
_computing_molecular_graphics 'XP program, SHELXTL v6.12, Bruker2000'
_computing_publication_material ENCIFER
_computing_structure_refinement 'SHELXL-97 (Sheldrick, 2008)'
_computing_structure_solution 'SHELXS-97 (Sheldrick, 1990)'
_diffrn_ambient_temperature 100(2)
_diffrn_detector_area_resol_mean 8.26
_diffrn_measured_fraction_theta_full 0.999
_diffrn_measured_fraction_theta_max 0.929
_diffrn_measurement_device_type 'Bruker APEX DUO system'
_diffrn_measurement_method '\w rotations with narrow frames'
_diffrn_radiation_monochromator graphite
_diffrn_radiation_source 'fine-focus sealed tube'
_diffrn_radiation_type MoK\a
_diffrn_radiation_wavelength 0.71073
_diffrn_reflns_av_R_equivalents 0.0475
_diffrn_reflns_av_sigmaI/netI 0.0657
_diffrn_reflns_limit_h_max 12
_diffrn_reflns_limit_h_min -12
_diffrn_reflns_limit_k_max 38
_diffrn_reflns_limit_k_min -38
_diffrn_reflns_limit_l_max 16
_diffrn_reflns_limit_l_min -16
_diffrn_reflns_number 32158
_diffrn_reflns_theta_full 27.50
_diffrn_reflns_theta_max 29.50
_diffrn_reflns_theta_min 1.68
_diffrn_standards_decay_% 0
_exptl_absorpt_coefficient_mu 1.596
_exptl_absorpt_correction_T_max 0.799
_exptl_absorpt_correction_T_min 0.471
_exptl_absorpt_correction_type multi-scan
_exptl_absorpt_process_details
;
 SADABS: Area-Detector Absorption Correction. (1996)  Bruker-AXS 
 within SAINT+ package, v. 6.45.  
;
_exptl_crystal_colour orange
_exptl_crystal_density_diffrn 1.680
_exptl_crystal_density_method 'not measured'
_exptl_crystal_description prism
_exptl_crystal_F_000 1508
_exptl_crystal_size_max 0.379
_exptl_crystal_size_mid 0.099
_exptl_crystal_size_min 0.094
_refine_diff_density_max 1.315
_refine_diff_density_min -2.050
_refine_diff_density_rms 0.111
_refine_ls_abs_structure_details 'Flack H D (1983), Acta Cryst. A39, 876-881'
_refine_ls_abs_structure_Flack -0.03(3)
_refine_ls_extinction_method none
_refine_ls_goodness_of_fit_ref 1.030
_refine_ls_hydrogen_treatment mixed
_refine_ls_matrix_type full
_refine_ls_number_parameters 679
_refine_ls_number_reflns 14491
_refine_ls_number_restraints 26
_refine_ls_restrained_S_all 1.037
_refine_ls_R_factor_all 0.0614
_refine_ls_R_factor_gt 0.0480
_refine_ls_shift/su_max 0.036
_refine_ls_shift/su_mean 0.001
_refine_ls_structure_factor_coef Fsqd
_refine_ls_weighting_details 'calc w=1/[\s^2^(Fo^2^)+(0.0399P)^2^+6.1480P] where P=(Fo^2^+2Fc^2^)/3'
_refine_ls_weighting_scheme calc
_refine_ls_wR_factor_gt 0.1113
_refine_ls_wR_factor_ref 0.1179
_reflns_number_gt 12308
_reflns_number_total 14491
_reflns_threshold_expression >2sigma(I)
_cod_data_source_file c3dt51222c.txt
_cod_data_source_block cmpnd_1
_cod_depositor_comments
;
The following automatic conversions were performed:

'_symmetry_cell_setting' value 'Monoclinic' changed to 'monoclinic'
according to /home/saulius/struct/CIF-dictionaries/cif_core.dic
dictionary named 'cif_core.dic' version 2.4.2 from 2011-04-26.

Automatic conversion script
Id: cif_fix_values 1891 2012-01-12 08:04:46Z andrius 
;
_cod_original_sg_symbol_H-M P21
_cod_database_code 7023350

loop_
_symmetry_equiv_pos_as_xyz
'x, y, z'
'-x, y+1/2, -z'

loop_
_atom_site_label
_atom_site_type_symbol
_atom_site_fract_x
_atom_site_fract_y
_atom_site_fract_z
_atom_site_U_iso_or_equiv
_atom_site_adp_type
_atom_site_occupancy
_atom_site_symmetry_multiplicity
_atom_site_calc_flag
_atom_site_refinement_flags
_atom_site_disorder_assembly
_atom_site_disorder_group
Rh1 Rh 0.04189(5) 0.430137(16) 0.06156(4) 0.02477(10) Uani 1 1 d . . .
Cl1 Cl 0.29108(17) 0.45009(7) 0.01907(14) 0.0383(4) Uani 1 1 d . . .
N1 N 0.0524(5) 0.4877(2) 0.1714(4) 0.0282(11) Uani 1 1 d . . .
N2 N 0.1680(6) 0.4020(2) 0.2074(4) 0.0293(11) Uani 1 1 d . . .
N3 N 0.1377(7) 0.5158(2) 0.3368(4) 0.0352(13) Uani 1 1 d . . .
C1 C -0.0604(8) 0.3692(3) -0.0276(6) 0.0418(16) Uani 1 1 d . . .
C2 C -0.1649(8) 0.3887(3) 0.0421(6) 0.0438(18) Uani 1 1 d . . .
C3 C -0.1994(6) 0.4366(3) 0.0065(5) 0.0388(16) Uani 1 1 d . . .
C4 C -0.1115(7) 0.4478(3) -0.0834(5) 0.0330(14) Uani 1 1 d . . .
C5 C -0.0314(7) 0.4041(3) -0.1054(5) 0.0309(14) Uani 1 1 d . . .
C6 C 0.0012(14) 0.3192(3) -0.0240(9) 0.087(4) Uani 1 1 d . . .
H6A H -0.0509 0.3011 -0.0865 0.130 Uiso 1 1 calc R . .
H6B H -0.0171 0.3040 0.0453 0.130 Uiso 1 1 calc R . .
H6C H 0.1115 0.3199 -0.0284 0.130 Uiso 1 1 calc R . .
C7 C -0.2293(10) 0.3621(4) 0.1314(7) 0.070(3) Uani 1 1 d . . .
H7A H -0.2661 0.3847 0.1829 0.105 Uiso 1 1 calc R . .
H7B H -0.1492 0.3421 0.1712 0.105 Uiso 1 1 calc R . .
H7C H -0.3146 0.3422 0.0987 0.105 Uiso 1 1 calc R . .
C8 C -0.3058(8) 0.4692(4) 0.0531(7) 0.061(3) Uani 1 1 d . . .
H8A H -0.4101 0.4641 0.0159 0.091 Uiso 1 1 calc R . .
H8B H -0.2750 0.5021 0.0419 0.091 Uiso 1 1 calc R . .
H8C H -0.3027 0.4630 0.1323 0.091 Uiso 1 1 calc R . .
C9 C -0.1132(10) 0.4918(3) -0.1480(7) 0.052(2) Uani 1 1 d . . .
H9A H -0.0098 0.4983 -0.1659 0.078 Uiso 1 1 calc R . .
H9B H -0.1467 0.5182 -0.1047 0.078 Uiso 1 1 calc R . .
H9C H -0.1841 0.4883 -0.2164 0.078 Uiso 1 1 calc R . .
C10 C 0.0664(10) 0.3998(4) -0.1972(6) 0.061(3) Uani 1 1 d . . .
H10A H 0.1527 0.3785 -0.1742 0.091 Uiso 1 1 calc R . .
H10B H 0.1056 0.4312 -0.2138 0.091 Uiso 1 1 calc R . .
H10C H 0.0047 0.3870 -0.2632 0.091 Uiso 1 1 calc R . .
C11 C 0.0073(7) 0.5334(2) 0.1761(5) 0.0308(13) Uani 1 1 d . . .
H11 H -0.0508 0.5506 0.1182 0.037 Uiso 1 1 calc R . .
C12 C 0.0606(8) 0.5509(2) 0.2802(6) 0.0351(14) Uani 1 1 d . . .
H12 H 0.0452 0.5820 0.3065 0.042 Uiso 1 1 calc R . .
C13 C 0.2035(10) 0.5179(3) 0.4532(6) 0.051(2) Uani 1 1 d . . .
H13A H 0.2423 0.5499 0.4710 0.076 Uiso 1 1 calc R . .
H13B H 0.2878 0.4950 0.4669 0.076 Uiso 1 1 calc R . .
H13C H 0.1243 0.5100 0.4996 0.076 Uiso 1 1 calc R . .
C14 C 0.1304(7) 0.4773(2) 0.2701(5) 0.0272(12) Uani 1 1 d . . .
C15 C 0.1990(6) 0.4317(3) 0.2880(5) 0.0303(12) Uani 1 1 d . . .
H15 H 0.2629 0.4236 0.3543 0.036 Uiso 1 1 calc R . .
C16 C 0.2426(7) 0.3550(2) 0.2139(6) 0.0320(13) Uani 1 1 d D . .
H16 H 0.223(8) 0.354(3) 0.1359(18) 0.038 Uiso 1 1 d D . .
C17 C 0.4138(8) 0.3579(3) 0.2660(8) 0.052(2) Uani 1 1 d . . .
H17A H 0.4692 0.3793 0.2220 0.078 Uiso 1 1 calc R . .
H17B H 0.4599 0.3262 0.2670 0.078 Uiso 1 1 calc R . .
H17C H 0.4200 0.3700 0.3417 0.078 Uiso 1 1 calc R . .
C18 C 0.1551(7) 0.3192(2) 0.2723(5) 0.0312(13) Uani 1 1 d . . .
C19 C 0.0637(8) 0.3300(3) 0.3521(6) 0.0392(15) Uani 1 1 d . . .
H19 H 0.0504 0.3621 0.3719 0.047 Uiso 1 1 calc R . .
C20 C -0.0089(8) 0.2945(3) 0.4038(6) 0.0430(17) Uani 1 1 d . . .
H20 H -0.0691 0.3028 0.4599 0.052 Uiso 1 1 calc R . .
C21 C 0.0035(9) 0.2479(3) 0.3765(7) 0.051(2) Uani 1 1 d . . .
H21 H -0.0486 0.2240 0.4120 0.062 Uiso 1 1 calc R . .
C22 C 0.0934(9) 0.2362(3) 0.2962(6) 0.0438(17) Uani 1 1 d . . .
H22 H 0.1038 0.2038 0.2768 0.053 Uiso 1 1 calc R . .
C23 C 0.1694(8) 0.2709(2) 0.2429(6) 0.0360(14) Uani 1 1 d . . .
H23 H 0.2303 0.2623 0.1874 0.043 Uiso 1 1 calc R . .
Rh31 Rh 0.45749(5) 0.672627(18) 0.41280(4) 0.02762(11) Uani 1 1 d . . .
Cl31 Cl 0.21615(16) 0.64820(7) 0.46483(13) 0.0347(4) Uani 1 1 d . . .
N31 N 0.4482(6) 0.61373(19) 0.3082(4) 0.0277(11) Uani 1 1 d . . .
N32 N 0.3243(6) 0.69813(19) 0.2591(4) 0.0268(10) Uani 1 1 d . . .
N33 N 0.3667(7) 0.5814(2) 0.1465(5) 0.0346(12) Uani 1 1 d . . .
C31 C 0.6065(7) 0.6593(3) 0.5606(6) 0.0397(15) Uani 1 1 d . . .
C32 C 0.6963(7) 0.6631(3) 0.4716(6) 0.0416(17) Uani 1 1 d . . .
C33 C 0.6729(8) 0.7094(3) 0.4281(6) 0.0425(17) Uani 1 1 d . . .
C34 C 0.5747(8) 0.7344(3) 0.4935(6) 0.0393(15) Uani 1 1 d . . .
C35 C 0.5339(9) 0.7034(4) 0.5722(6) 0.045(2) Uani 1 1 d . . .
C36 C 0.5961(10) 0.6152(4) 0.6331(7) 0.059(2) Uani 1 1 d . . .
H36A H 0.6211 0.5868 0.5925 0.089 Uiso 1 1 calc R . .
H36B H 0.4919 0.6123 0.6523 0.089 Uiso 1 1 calc R . .
H36C H 0.6689 0.6182 0.7008 0.089 Uiso 1 1 calc R . .
C37 C 0.8003(8) 0.6270(4) 0.4328(8) 0.056(2) Uani 1 1 d . . .
H37A H 0.7779 0.6237 0.3524 0.084 Uiso 1 1 calc R . .
H37B H 0.7845 0.5964 0.4678 0.084 Uiso 1 1 calc R . .
H37C H 0.9070 0.6371 0.4526 0.084 Uiso 1 1 calc R . .
C38 C 0.7527(9) 0.7304(4) 0.3401(7) 0.058(2) Uani 1 1 d . . .
H38A H 0.6815 0.7509 0.2930 0.088 Uiso 1 1 calc R . .
H38B H 0.7892 0.7050 0.2955 0.088 Uiso 1 1 calc R . .
H38C H 0.8401 0.7493 0.3738 0.088 Uiso 1 1 calc R . .
C39 C 0.5415(11) 0.7860(3) 0.4841(8) 0.062(2) Uani 1 1 d . . .
H39A H 0.4520 0.7934 0.5210 0.094 Uiso 1 1 calc R . .
H39B H 0.5202 0.7948 0.4059 0.094 Uiso 1 1 calc R . .
H39C H 0.6303 0.8040 0.5190 0.094 Uiso 1 1 calc R . .
C40 C 0.4364(9) 0.7137(4) 0.6624(6) 0.052(2) Uani 1 1 d . . .
H40A H 0.5006 0.7128 0.7343 0.077 Uiso 1 1 calc R . .
H40B H 0.3556 0.6896 0.6606 0.077 Uiso 1 1 calc R . .
H40C H 0.3897 0.7451 0.6506 0.077 Uiso 1 1 calc R . .
C41 C 0.4968(8) 0.5673(3) 0.3096(6) 0.0384(15) Uani 1 1 d . . .
H41 H 0.5547 0.5517 0.3702 0.046 Uiso 1 1 calc R . .
C42 C 0.4477(8) 0.5475(3) 0.2091(6) 0.0414(16) Uani 1 1 d . . .
H42 H 0.4665 0.5159 0.1869 0.050 Uiso 1 1 calc R . .
C43 C 0.2994(10) 0.5777(3) 0.0302(6) 0.048(2) Uani 1 1 d . . .
H43A H 0.1947 0.5903 0.0213 0.072 Uiso 1 1 calc R . .
H43B H 0.2971 0.5443 0.0075 0.072 Uiso 1 1 calc R . .
H43C H 0.3615 0.5960 -0.0158 0.072 Uiso 1 1 calc R . .
C44 C 0.3687(7) 0.6207(2) 0.2089(5) 0.0302(13) Uani 1 1 d . . .
C45 C 0.2985(7) 0.6664(3) 0.1864(5) 0.0332(13) Uani 1 1 d . . .
H45 H 0.2347 0.6725 0.1188 0.040 Uiso 1 1 calc R . .
C46 C 0.2410(7) 0.7440(3) 0.2370(7) 0.0409(16) Uani 1 1 d . . .
H46 H 0.163(9) 0.741(3) 0.179(7) 0.049 Uiso 1 1 d . . .
C47 C 0.1657(8) 0.7583(3) 0.3358(7) 0.052(2) Uani 1 1 d . . .
H47A H 0.1124 0.7309 0.3622 0.078 Uiso 1 1 calc R . .
H47B H 0.0917 0.7838 0.3148 0.078 Uiso 1 1 calc R . .
H47C H 0.2439 0.7695 0.3947 0.078 Uiso 1 1 calc R . .
C48 C 0.3521(8) 0.7814(3) 0.1979(7) 0.0408(17) Uani 1 1 d . . .
C49 C 0.4466(8) 0.7681(3) 0.1197(7) 0.0481(19) Uani 1 1 d . . .
H49 H 0.4483 0.7360 0.0963 0.058 Uiso 1 1 calc R . .
C50 C 0.5395(9) 0.8019(4) 0.0751(8) 0.060(3) Uani 1 1 d . . .
H50 H 0.6054 0.7925 0.0234 0.072 Uiso 1 1 calc R . .
C51 C 0.5339(11) 0.8481(4) 0.1069(10) 0.079(4) Uani 1 1 d . . .
H51 H 0.5942 0.8713 0.0762 0.094 Uiso 1 1 calc R . .
C52 C 0.4367(12) 0.8616(3) 0.1870(10) 0.075(3) Uani 1 1 d . . .
H52 H 0.4336 0.8937 0.2105 0.090 Uiso 1 1 calc R . .
C53 C 0.3474(9) 0.8276(3) 0.2298(7) 0.052(2) Uani 1 1 d . . .
H53 H 0.2819 0.8366 0.2821 0.063 Uiso 1 1 calc R . .
Sb1 Sb 0.20595(7) 0.159055(19) 0.97798(4) 0.05208(15) Uani 1 1 d D . .
F1 F 0.2364(11) 0.0964(3) 1.0170(5) 0.110(3) Uani 1 1 d . . .
F2 F 0.1808(8) 0.2217(2) 0.9386(5) 0.0806(17) Uani 1 1 d . . .
F3A F 0.3063(12) 0.1780(4) 1.1115(7) 0.068(3) Uiso 0.610(14) 1 d PD . .
F4A F 0.0837(9) 0.1438(3) 0.8413(5) 0.055(3) Uiso 0.610(14) 1 d PD . .
F5A F 0.0097(9) 0.1669(5) 1.0294(9) 0.078(3) Uiso 0.610(14) 1 d PD . .
F6A F 0.3733(10) 0.1570(3) 0.9040(8) 0.070(3) Uiso 0.610(14) 1 d PD . .
F3B F 0.2560(17) 0.1703(6) 1.1301(7) 0.055(4) Uiso 0.390(14) 1 d PD . .
F4B F 0.192(3) 0.1340(7) 0.8345(9) 0.101(7) Uiso 0.390(14) 1 d PD . .
F5B F 0.0099(14) 0.1447(9) 1.0089(19) 0.106(7) Uiso 0.390(14) 1 d PD . .
F6B F 0.4186(11) 0.1616(7) 0.9631(16) 0.079(5) Uiso 0.390(14) 1 d PD . .
Sb2 Sb 0.73587(7) 0.441170(19) 0.47761(4) 0.05049(15) Uani 1 1 d D . .
F7 F 0.7210(6) 0.3765(2) 0.4393(6) 0.0821(18) Uani 1 1 d . . .
F8 F 0.7446(12) 0.5058(3) 0.5162(7) 0.124(3) Uani 1 1 d . . .
F9A F 0.7287(19) 0.4304(7) 0.6292(8) 0.090(6) Uiso 0.525(16) 1 d PD . .
F10A F 0.7692(17) 0.4585(5) 0.3345(7) 0.088(5) Uiso 0.525(16) 1 d PD . .
F11A F 0.9417(10) 0.4390(6) 0.4684(13) 0.080(4) Uiso 0.525(16) 1 d PD . .
F12A F 0.5320(9) 0.4546(4) 0.4487(9) 0.065(3) Uiso 0.525(16) 1 d PD . .
F9B F 0.7588(15) 0.4210(5) 0.6244(6) 0.046(3) Uiso 0.475(16) 1 d PD . .
F10B F 0.6585(17) 0.4561(5) 0.3305(7) 0.080(5) Uiso 0.475(16) 1 d PD . .
F11B F 0.9534(9) 0.4344(5) 0.5151(11) 0.063(3) Uiso 0.475(16) 1 d PD . .
F12B F 0.5177(9) 0.4360(6) 0.4880(11) 0.070(4) Uiso 0.475(16) 1 d PD . .
O1A O 0.2466(7) 0.5365(3) 0.7350(5) 0.0279(16) Uiso 0.627(9) 1 d PD A 1
C60A C 0.3867(14) 0.5283(6) 0.7855(11) 0.0628(13) Uiso 0.627(9) 1 d PD A 1
H60A H 0.3829 0.5150 0.8602 0.075 Uiso 0.627(9) 1 calc PR A 1
H60B H 0.4475 0.5579 0.7926 0.075 Uiso 0.627(9) 1 calc PR A 1
C61A C 0.4626(17) 0.4897(5) 0.7070(12) 0.0628(13) Uiso 0.627(9) 1 d PD A 1
H61A H 0.5661 0.4813 0.7414 0.094 Uiso 0.627(9) 1 calc PR A 1
H61B H 0.4677 0.5037 0.6342 0.094 Uiso 0.627(9) 1 calc PR A 1
H61C H 0.3989 0.4610 0.6988 0.094 Uiso 0.627(9) 1 calc PR A 1
C62A C 0.2030(15) 0.5800(4) 0.7494(13) 0.0628(13) Uiso 0.627(9) 1 d PD A 1
H62A H 0.2383 0.5969 0.6863 0.075 Uiso 0.627(9) 1 calc PR A 1
H62B H 0.2739 0.5903 0.8148 0.075 Uiso 0.627(9) 1 calc PR A 1
O1B O 0.2525(13) 0.5578(5) 0.7447(9) 0.030(3) Uiso 0.373(9) 1 d PD A 2
C60B C 0.336(2) 0.5239(8) 0.7101(18) 0.0628(13) Uiso 0.373(9) 1 d PD A 2
H60C H 0.3693 0.5341 0.6394 0.075 Uiso 0.373(9) 1 calc PR A 2
H60D H 0.2708 0.4955 0.6947 0.075 Uiso 0.373(9) 1 calc PR A 2
C61B C 0.489(2) 0.5087(9) 0.7951(19) 0.0628(13) Uiso 0.373(9) 1 d PD A 2
H61D H 0.5368 0.4808 0.7658 0.094 Uiso 0.373(9) 1 calc PR A 2
H61E H 0.4596 0.5011 0.8676 0.094 Uiso 0.373(9) 1 calc PR A 2
H61F H 0.5625 0.5350 0.8023 0.094 Uiso 0.373(9) 1 calc PR A 2
C62B C 0.113(2) 0.5679(8) 0.6894(16) 0.0628(13) Uiso 0.373(9) 1 d PD A 2
H62C H 0.0473 0.5392 0.6819 0.075 Uiso 0.373(9) 1 calc PR A 2
H62D H 0.1222 0.5804 0.6149 0.075 Uiso 0.373(9) 1 calc PR A 2
C63 C 0.0411(10) 0.6085(4) 0.7655(8) 0.0628(13) Uiso 1 1 d D . .
H63A H 0.0617 0.6426 0.7730 0.094 Uiso 0.627(9) 1 calc PR A 1
H63B H 0.0022 0.5968 0.8320 0.094 Uiso 0.627(9) 1 calc PR A 1
H63C H -0.0354 0.6028 0.7010 0.094 Uiso 0.627(9) 1 calc PR A 1
H63D H -0.0615 0.6188 0.7334 0.094 Uiso 0.373(9) 1 d PR A 2
H63E H 0.1105 0.6358 0.7730 0.094 Uiso 0.373(9) 1 d PR A 2
H63F H 0.0362 0.5945 0.8384 0.094 Uiso 0.373(9) 1 d PR A 2

loop_
_atom_site_aniso_label
_atom_site_aniso_U_11
_atom_site_aniso_U_22
_atom_site_aniso_U_33
_atom_site_aniso_U_23
_atom_site_aniso_U_13
_atom_site_aniso_U_12
Rh1 0.0206(2) 0.0227(2) 0.0306(2) -0.00433(18) 0.00192(15) -0.00072(17)
Cl1 0.0275(7) 0.0413(10) 0.0489(8) -0.0190(7) 0.0156(6) -0.0099(6)
N1 0.019(2) 0.032(3) 0.034(3) 0.002(2) 0.0042(19) 0.003(2)
N2 0.028(3) 0.027(3) 0.032(3) 0.004(2) 0.001(2) -0.003(2)
N3 0.042(3) 0.028(3) 0.035(3) -0.012(2) 0.007(2) -0.012(2)
C1 0.044(4) 0.035(4) 0.042(4) -0.008(3) -0.010(3) -0.006(3)
C2 0.029(3) 0.056(5) 0.044(4) -0.001(3) -0.004(3) -0.021(3)
C3 0.016(2) 0.051(5) 0.048(3) -0.013(3) -0.001(2) -0.002(3)
C4 0.023(3) 0.037(4) 0.039(3) -0.006(3) 0.003(2) 0.003(2)
C5 0.025(3) 0.040(4) 0.026(3) -0.011(3) -0.002(2) -0.005(3)
C6 0.119(9) 0.033(5) 0.089(7) -0.023(5) -0.058(7) 0.000(5)
C7 0.052(5) 0.096(8) 0.059(5) 0.018(5) -0.006(4) -0.043(5)
C8 0.025(3) 0.104(8) 0.053(5) -0.021(5) 0.008(3) 0.007(4)
C9 0.060(5) 0.041(4) 0.050(4) 0.011(3) -0.012(4) -0.005(4)
C10 0.047(4) 0.096(7) 0.038(4) -0.023(4) -0.002(3) 0.012(5)
C11 0.030(3) 0.021(3) 0.044(3) -0.002(2) 0.014(3) -0.002(2)
C12 0.036(3) 0.024(3) 0.048(4) -0.011(3) 0.015(3) -0.004(3)
C13 0.068(5) 0.046(5) 0.038(4) -0.007(3) 0.002(4) -0.018(4)
C14 0.024(3) 0.027(3) 0.030(3) -0.004(2) 0.002(2) -0.004(2)
C15 0.026(3) 0.029(3) 0.034(3) 0.003(3) -0.003(2) 0.001(3)
C16 0.023(3) 0.030(3) 0.043(3) 0.005(3) 0.003(3) 0.007(2)
C17 0.028(3) 0.029(3) 0.098(6) 0.018(4) 0.004(4) 0.005(3)
C18 0.024(3) 0.025(3) 0.042(3) 0.002(3) -0.003(2) 0.001(2)
C19 0.042(4) 0.034(4) 0.043(4) 0.003(3) 0.011(3) 0.003(3)
C20 0.033(3) 0.047(4) 0.050(4) 0.009(3) 0.009(3) 0.000(3)
C21 0.045(4) 0.041(4) 0.065(5) 0.022(4) -0.006(4) -0.004(3)
C22 0.046(4) 0.028(4) 0.055(4) 0.005(3) -0.005(3) -0.001(3)
C23 0.035(3) 0.024(3) 0.047(4) 0.000(3) -0.001(3) 0.006(3)
Rh31 0.01847(19) 0.0307(3) 0.0337(2) -0.0061(2) 0.00353(16) -0.00191(18)
Cl31 0.0255(7) 0.0402(10) 0.0403(8) -0.0083(6) 0.0107(6) -0.0063(6)
N31 0.029(3) 0.022(3) 0.033(2) -0.0054(19) 0.006(2) -0.001(2)
N32 0.023(2) 0.023(3) 0.033(3) 0.001(2) 0.0008(19) -0.001(2)
N33 0.038(3) 0.029(3) 0.040(3) -0.003(2) 0.014(2) -0.005(2)
C31 0.027(3) 0.046(4) 0.043(3) -0.004(3) -0.008(3) -0.006(3)
C32 0.019(3) 0.051(5) 0.053(4) -0.012(3) -0.004(2) -0.002(3)
C33 0.027(3) 0.054(5) 0.043(4) -0.011(3) -0.007(3) -0.013(3)
C34 0.035(3) 0.039(4) 0.041(3) -0.008(3) -0.004(3) -0.008(3)
C35 0.038(4) 0.064(6) 0.033(4) -0.014(3) 0.003(3) 0.004(3)
C36 0.053(5) 0.062(6) 0.060(5) 0.007(4) -0.006(4) -0.001(4)
C37 0.018(3) 0.073(6) 0.076(6) -0.026(5) 0.003(3) 0.005(3)
C38 0.040(4) 0.078(6) 0.058(5) -0.016(4) 0.009(4) -0.028(4)
C39 0.066(5) 0.035(4) 0.078(6) -0.012(4) -0.023(5) -0.006(4)
C40 0.035(4) 0.081(6) 0.039(4) -0.021(4) 0.008(3) 0.003(4)
C41 0.031(3) 0.036(4) 0.049(4) -0.001(3) 0.011(3) 0.006(3)
C42 0.036(4) 0.033(4) 0.058(4) -0.009(3) 0.017(3) 0.000(3)
C43 0.064(5) 0.045(5) 0.035(4) -0.012(3) 0.003(3) -0.015(4)
C44 0.029(3) 0.031(3) 0.031(3) -0.004(2) 0.008(2) -0.010(3)
C45 0.028(3) 0.033(4) 0.038(3) -0.003(3) 0.006(2) -0.012(3)
C46 0.023(3) 0.035(4) 0.061(4) 0.001(3) -0.009(3) -0.004(3)
C47 0.034(4) 0.034(4) 0.092(6) -0.007(4) 0.020(4) 0.010(3)
C48 0.026(3) 0.030(4) 0.063(5) 0.017(3) -0.010(3) -0.004(3)
C49 0.032(4) 0.036(4) 0.076(5) 0.021(4) 0.001(3) -0.002(3)
C50 0.043(4) 0.057(6) 0.078(6) 0.033(5) 0.004(4) -0.001(4)
C51 0.052(5) 0.054(6) 0.119(9) 0.054(6) -0.029(5) -0.029(5)
C52 0.062(6) 0.034(5) 0.115(9) 0.019(5) -0.040(6) -0.017(4)
C53 0.042(4) 0.039(4) 0.072(5) -0.002(4) -0.011(4) -0.002(3)
Sb1 0.0796(4) 0.0378(3) 0.0401(2) -0.0080(2) 0.0122(2) -0.0173(3)
F1 0.210(9) 0.042(4) 0.073(4) 0.011(3) -0.002(5) -0.026(5)
F2 0.113(5) 0.036(3) 0.093(4) -0.002(3) 0.015(4) -0.006(3)
Sb2 0.0674(3) 0.0420(3) 0.0397(2) 0.0025(2) -0.0019(2) 0.0079(3)
F7 0.059(3) 0.062(4) 0.122(5) -0.027(4) -0.001(3) 0.000(3)
F8 0.204(9) 0.037(4) 0.117(6) -0.002(4) -0.029(6) 0.010(5)

loop_
_atom_type_symbol
_atom_type_description
_atom_type_scat_dispersion_real
_atom_type_scat_dispersion_imag
_atom_type_scat_source
C C 0.0033 0.0016 'International Tables Vol C Tables 4.2.6.8 and 6.1.1.4'
H H 0.0000 0.0000 'International Tables Vol C Tables 4.2.6.8 and 6.1.1.4'
N N 0.0061 0.0033 'International Tables Vol C Tables 4.2.6.8 and 6.1.1.4'
F F 0.0171 0.0103 'International Tables Vol C Tables 4.2.6.8 and 6.1.1.4'
Cl Cl 0.1484 0.1585 'International Tables Vol C Tables 4.2.6.8 and 6.1.1.4'
Rh Rh -1.1178 0.9187 'International Tables Vol C Tables 4.2.6.8 and 6.1.1.4'
Sb Sb -0.5866 1.5461 'International Tables Vol C Tables 4.2.6.8 and 6.1.1.4'
O O 0.0106 0.0060 'International Tables Vol C Tables 4.2.6.8 and 6.1.1.4'

loop_
_geom_angle_atom_site_label_1
_geom_angle_atom_site_label_2
_geom_angle_atom_site_label_3
_geom_angle
N1 Rh1 N2 77.2(2)
N1 Rh1 C4 108.6(2)
N2 Rh1 C4 169.7(2)
N1 Rh1 C2 117.1(3)
N2 Rh1 C2 103.3(3)
C4 Rh1 C2 66.5(3)
N1 Rh1 C3 95.3(2)
N2 Rh1 C3 132.8(2)
C4 Rh1 C3 39.8(2)
C2 Rh1 C3 39.1(3)
N1 Rh1 C1 156.2(2)
N2 Rh1 C1 105.2(3)
C4 Rh1 C1 65.9(3)
C2 Rh1 C1 39.0(3)
C3 Rh1 C1 65.3(3)
N1 Rh1 C5 147.1(2)
N2 Rh1 C5 135.7(2)
C4 Rh1 C5 39.5(3)
C2 Rh1 C5 64.7(3)
C3 Rh1 C5 65.1(2)
C1 Rh1 C5 37.9(3)
N1 Rh1 Cl1 89.59(14)
N2 Rh1 Cl1 82.96(14)
C4 Rh1 Cl1 105.24(18)
C2 Rh1 Cl1 153.2(2)
C3 Rh1 Cl1 144.1(2)
C1 Rh1 Cl1 114.2(2)
C5 Rh1 Cl1 92.43(17)
C14 N1 C11 106.7(5)
C14 N1 Rh1 112.4(4)
C11 N1 Rh1 140.9(4)
C15 N2 C16 119.4(5)
C15 N2 Rh1 115.6(4)
C16 N2 Rh1 124.0(4)
C12 N3 C14 107.4(5)
C12 N3 C13 125.6(6)
C14 N3 C13 126.7(7)
C5 C1 C2 108.6(7)
C5 C1 C6 124.9(8)
C2 C1 C6 126.4(9)
C5 C1 Rh1 71.8(4)
C2 C1 Rh1 69.9(4)
C6 C1 Rh1 127.0(5)
C3 C2 C1 107.8(6)
C3 C2 C7 127.2(8)
C1 C2 C7 125.0(9)
C3 C2 Rh1 70.4(4)
C1 C2 Rh1 71.1(4)
C7 C2 Rh1 126.0(5)
C2 C3 C4 108.5(6)
C2 C3 C8 125.9(7)
C4 C3 C8 125.6(8)
C2 C3 Rh1 70.4(4)
C4 C3 Rh1 69.7(3)
C8 C3 Rh1 125.7(5)
C3 C4 C5 105.9(6)
C3 C4 C9 128.1(7)
C5 C4 C9 125.7(6)
C3 C4 Rh1 70.5(3)
C5 C4 Rh1 71.9(4)
C9 C4 Rh1 126.9(5)
C1 C5 C4 109.1(6)
C1 C5 C10 128.1(7)
C4 C5 C10 122.8(7)
C1 C5 Rh1 70.3(4)
C4 C5 Rh1 68.6(3)
C10 C5 Rh1 126.5(5)
C1 C6 H6A 109.5
C1 C6 H6B 109.5
H6A C6 H6B 109.5
C1 C6 H6C 109.5
H6A C6 H6C 109.5
H6B C6 H6C 109.5
C2 C7 H7A 109.5
C2 C7 H7B 109.5
H7A C7 H7B 109.5
C2 C7 H7C 109.5
H7A C7 H7C 109.5
H7B C7 H7C 109.5
C3 C8 H8A 109.5
C3 C8 H8B 109.5
H8A C8 H8B 109.5
C3 C8 H8C 109.5
H8A C8 H8C 109.5
H8B C8 H8C 109.5
C4 C9 H9A 109.5
C4 C9 H9B 109.5
H9A C9 H9B 109.5
C4 C9 H9C 109.5
H9A C9 H9C 109.5
H9B C9 H9C 109.5
C5 C10 H10A 109.5
C5 C10 H10B 109.5
H10A C10 H10B 109.5
C5 C10 H10C 109.5
H10A C10 H10C 109.5
H10B C10 H10C 109.5
N1 C11 C12 108.2(6)
N1 C11 H11 125.9
C12 C11 H11 125.9
N3 C12 C11 107.4(6)
N3 C12 H12 126.3
C11 C12 H12 126.3
N3 C13 H13A 109.5
N3 C13 H13B 109.5
H13A C13 H13B 109.5
N3 C13 H13C 109.5
H13A C13 H13C 109.5
H13B C13 H13C 109.5
N1 C14 N3 110.2(6)
N1 C14 C15 119.5(5)
N3 C14 C15 130.2(6)
N2 C15 C14 115.0(5)
N2 C15 H15 122.5
C14 C15 H15 122.5
N2 C16 C18 112.0(5)
N2 C16 C17 112.0(5)
C18 C16 C17 111.7(5)
N2 C16 H16 87(4)
C18 C16 H16 115(4)
C17 C16 H16 117(4)
C16 C17 H17A 109.5
C16 C17 H17B 109.5
H17A C17 H17B 109.5
C16 C17 H17C 109.5
H17A C17 H17C 109.5
H17B C17 H17C 109.5
C19 C18 C23 118.1(7)
C19 C18 C16 124.8(6)
C23 C18 C16 117.1(6)
C18 C19 C20 120.8(7)
C18 C19 H19 119.6
C20 C19 H19 119.6
C21 C20 C19 121.9(7)
C21 C20 H20 119.0
C19 C20 H20 119.0
C20 C21 C22 118.4(8)
C20 C21 H21 120.8
C22 C21 H21 120.8
C21 C22 C23 121.3(8)
C21 C22 H22 119.4
C23 C22 H22 119.4
C22 C23 C18 119.5(7)
C22 C23 H23 120.3
C18 C23 H23 120.3
N31 Rh31 C31 110.5(3)
N31 Rh31 C32 93.6(3)
C31 Rh31 C32 39.2(3)
N31 Rh31 C33 113.6(3)
C31 Rh31 C33 64.7(3)
C32 Rh31 C33 38.5(3)
N31 Rh31 C35 148.7(3)
C31 Rh31 C35 38.6(3)
C32 Rh31 C35 64.8(3)
C33 Rh31 C35 63.9(3)
N31 Rh31 C34 152.2(2)
C31 Rh31 C34 63.6(3)
C32 Rh31 C34 64.3(3)
C33 Rh31 C34 38.6(3)
C35 Rh31 C34 37.0(3)
N31 Rh31 N32 76.3(2)
C31 Rh31 N32 170.1(3)
C32 Rh31 N32 135.6(2)
C33 Rh31 N32 106.3(2)
C35 Rh31 N32 135.0(3)
C34 Rh31 N32 106.9(2)
N31 Rh31 Cl31 88.25(14)
C31 Rh31 Cl31 101.13(19)
C32 Rh31 Cl31 137.6(2)
C33 Rh31 Cl31 156.7(2)
C35 Rh31 Cl31 93.3(2)
C34 Rh31 Cl31 119.3(2)
N32 Rh31 Cl31 85.95(14)
C44 N31 C41 106.1(6)
C44 N31 Rh31 114.4(4)
C41 N31 Rh31 139.5(5)
C45 N32 C46 116.6(6)
C45 N32 Rh31 113.4(5)
C46 N32 Rh31 129.1(4)
C44 N33 C42 107.0(6)
C44 N33 C43 125.6(6)
C42 N33 C43 127.2(6)
C35 C31 C32 108.2(7)
C35 C31 C36 126.3(7)
C32 C31 C36 125.4(8)
C35 C31 Rh31 72.1(4)
C32 C31 Rh31 71.4(4)
C36 C31 Rh31 123.9(5)
C33 C32 C31 106.7(7)
C33 C32 C37 125.2(7)
C31 C32 C37 128.1(8)
C33 C32 Rh31 70.8(4)
C31 C32 Rh31 69.4(4)
C37 C32 Rh31 126.6(5)
C32 C33 C34 108.1(7)
C32 C33 C38 125.5(8)
C34 C33 C38 125.9(8)
C32 C33 Rh31 70.7(4)
C34 C33 Rh31 72.3(4)
C38 C33 Rh31 128.8(5)
C35 C34 C33 108.1(7)
C35 C34 C39 127.3(8)
C33 C34 C39 124.2(8)
C35 C34 Rh31 70.2(4)
C33 C34 Rh31 69.1(4)
C39 C34 Rh31 131.8(5)
C34 C35 C31 108.9(6)
C34 C35 C40 127.8(8)
C31 C35 C40 123.2(8)
C34 C35 Rh31 72.8(4)
C31 C35 Rh31 69.3(4)
C40 C35 Rh31 126.5(5)
C31 C36 H36A 109.5
C31 C36 H36B 109.5
H36A C36 H36B 109.5
C31 C36 H36C 109.5
H36A C36 H36C 109.5
H36B C36 H36C 109.5
C32 C37 H37A 109.5
C32 C37 H37B 109.5
H37A C37 H37B 109.5
C32 C37 H37C 109.5
H37A C37 H37C 109.5
H37B C37 H37C 109.5
C33 C38 H38A 109.5
C33 C38 H38B 109.5
H38A C38 H38B 109.5
C33 C38 H38C 109.5
H38A C38 H38C 109.5
H38B C38 H38C 109.5
C34 C39 H39A 109.5
C34 C39 H39B 109.5
H39A C39 H39B 109.5
C34 C39 H39C 109.5
H39A C39 H39C 109.5
H39B C39 H39C 109.5
C35 C40 H40A 109.5
C35 C40 H40B 109.5
H40A C40 H40B 109.5
C35 C40 H40C 109.5
H40A C40 H40C 109.5
H40B C40 H40C 109.5
C42 C41 N31 108.5(7)
C42 C41 H41 125.8
N31 C41 H41 125.8
C41 C42 N33 107.2(7)
C41 C42 H42 126.4
N33 C42 H42 126.4
N33 C43 H43A 109.5
N33 C43 H43B 109.5
H43A C43 H43B 109.5
N33 C43 H43C 109.5
H43A C43 H43C 109.5
H43B C43 H43C 109.5
N31 C44 N33 111.2(6)
N31 C44 C45 117.9(6)
N33 C44 C45 131.0(6)
N32 C45 C44 117.8(6)
N32 C45 H45 121.1
C44 C45 H45 121.1
N32 C46 C47 110.1(6)
N32 C46 C48 109.2(5)
C47 C46 C48 115.2(7)
N32 C46 H46 111(5)
C47 C46 H46 106(5)
C48 C46 H46 105(5)
C46 C47 H47A 109.5
C46 C47 H47B 109.5
H47A C47 H47B 109.5
C46 C47 H47C 109.5
H47A C47 H47C 109.5
H47B C47 H47C 109.5
C53 C48 C49 119.7(7)
C53 C48 C46 121.1(8)
C49 C48 C46 118.9(7)
C48 C49 C50 120.6(9)
C48 C49 H49 119.7
C50 C49 H49 119.7
C51 C50 C49 119.4(10)
C51 C50 H50 120.3
C49 C50 H50 120.3
C50 C51 C52 119.7(8)
C50 C51 H51 120.1
C52 C51 H51 120.1
C53 C52 C51 119.6(10)
C53 C52 H52 120.2
C51 C52 H52 120.2
C48 C53 C52 120.9(10)
C48 C53 H53 119.6
C52 C53 H53 119.6
F3A Sb1 F6A 97.2(5)
F3A Sb1 F2 88.9(4)
F6A Sb1 F2 88.7(4)
F3A Sb1 F1 90.7(4)
F6A Sb1 F1 89.9(4)
F2 Sb1 F1 178.5(4)
F3A Sb1 F5B 103.5(8)
F6A Sb1 F5B 157.5(8)
F2 Sb1 F5B 100.4(8)
F1 Sb1 F5B 81.1(9)
F3A Sb1 F4B 155.1(7)
F6A Sb1 F4B 59.0(7)
F2 Sb1 F4B 97.2(7)
F1 Sb1 F4B 82.6(7)
F5B Sb1 F4B 99.2(9)
F3A Sb1 F3B 17.5(5)
F6A Sb1 F3B 113.3(5)
F2 Sb1 F3B 95.8(5)
F1 Sb1 F3B 84.2(5)
F5B Sb1 F3B 86.4(8)
F4B Sb1 F3B 164.6(8)
F3A Sb1 F6B 73.1(6)
F6A Sb1 F6B 24.3(5)
F2 Sb1 F6B 91.4(6)
F1 Sb1 F6B 87.1(7)
F5B Sb1 F6B 167.8(10)
F4B Sb1 F6B 82.5(8)
F3B Sb1 F6B 89.1(7)
F3A Sb1 F4A 173.8(4)
F6A Sb1 F4A 87.6(4)
F2 Sb1 F4A 87.3(3)
F1 Sb1 F4A 93.2(3)
F5B Sb1 F4A 72.5(8)
F4B Sb1 F4A 30.7(6)
F3B Sb1 F4A 158.9(5)
F6B Sb1 F4A 111.8(6)
F3A Sb1 F5A 91.4(5)
F6A Sb1 F5A 168.6(5)
F2 Sb1 F5A 83.9(4)
F1 Sb1 F5A 97.5(5)
F5B Sb1 F5A 20.4(8)
F4B Sb1 F5A 113.3(7)
F3B Sb1 F5A 76.2(5)
F6B Sb1 F5A 163.9(6)
F4A Sb1 F5A 83.4(4)
F3B F3A Sb1 86.3(12)
F4B F4A Sb1 72.8(7)
F5B F5A Sb1 74.1(11)
F6B F6A Sb1 83.3(9)
F3A F3B Sb1 76.2(11)
F4A F4B Sb1 76.5(7)
F5A F5B Sb1 85.6(12)
F6A F6B Sb1 72.4(8)
F12A Sb2 F11A 162.2(7)
F12A Sb2 F9B 103.2(5)
F11A Sb2 F9B 93.8(7)
F12A Sb2 F10A 92.1(5)
F11A Sb2 F10A 70.9(8)
F9B Sb2 F10A 164.7(6)
F12A Sb2 F8 81.6(5)
F11A Sb2 F8 92.3(6)
F9B Sb2 F8 93.3(5)
F10A Sb2 F8 88.6(5)
F12A Sb2 F7 96.8(4)
F11A Sb2 F7 89.4(5)
F9B Sb2 F7 86.6(5)
F10A Sb2 F7 92.0(5)
F8 Sb2 F7 178.3(4)
F12A Sb2 F10B 63.0(5)
F11A Sb2 F10B 100.6(8)
F9B Sb2 F10B 164.7(6)
F10A Sb2 F10B 30.0(5)
F8 Sb2 F10B 91.1(5)
F7 Sb2 F10B 88.5(5)
F12A Sb2 F9A 93.7(6)
F11A Sb2 F9A 102.5(8)
F9B Sb2 F9A 11.7(7)
F10A Sb2 F9A 170.8(7)
F8 Sb2 F9A 85.2(7)
F7 Sb2 F9A 94.5(6)
F10B Sb2 F9A 156.7(6)
F12A Sb2 F11B 173.3(5)
F11A Sb2 F11B 17.6(5)
F9B Sb2 F11B 76.3(6)
F10A Sb2 F11B 88.5(7)
F8 Sb2 F11B 91.7(5)
F7 Sb2 F11B 89.9(4)
F10B Sb2 F11B 118.3(7)
F9A Sb2 F11B 84.9(7)
F12A Sb2 F12B 22.1(4)
F11A Sb2 F12B 173.8(7)
F9B Sb2 F12B 84.1(6)
F10A Sb2 F12B 111.0(6)
F8 Sb2 F12B 93.7(6)
F7 Sb2 F12B 84.7(5)
F10B Sb2 F12B 81.0(6)
F9A Sb2 F12B 76.3(6)
F11B Sb2 F12B 159.9(7)
F10B F10A Sb2 75.5(7)
F11B F11A Sb2 89.7(13)
F12B F12A Sb2 88.5(10)
F10A F10B Sb2 74.5(7)
F11A F11B Sb2 72.7(12)
F12A F12B Sb2 69.4(9)
C62A O1A C60A 111.9(10)
O1A C60A C61A 105.5(10)
O1A C60A H60A 110.6
C61A C60A H60A 110.6
O1A C60A H60B 110.6
C61A C60A H60B 110.6
H60A C60A H60B 108.8
C60A C61A H61A 109.5
C60A C61A H61B 109.5
H61A C61A H61B 109.5
C60A C61A H61C 109.5
H61A C61A H61C 109.5
H61B C61A H61C 109.5
O1A C62A C63 137.7(11)
O1A C62A H62A 102.7
C63 C62A H62A 102.7
O1A C62A H62B 102.7
C63 C62A H62B 102.7
H62A C62A H62B 105.0
C60B O1B C62B 120.3(14)
O1B C60B C61B 115.8(17)
O1B C60B H60C 108.3
C61B C60B H60C 108.3
O1B C60B H60D 108.3
C61B C60B H60D 108.3
H60C C60B H60D 107.4
C60B C61B H61D 109.5
C60B C61B H61E 109.5
H61D C61B H61E 109.5
C60B C61B H61F 109.5
H61D C61B H61F 109.5
H61E C61B H61F 109.5
O1B C62B C63 104.8(11)
O1B C62B H62C 110.8
C63 C62B H62C 110.8
O1B C62B H62D 110.8
C63 C62B H62D 110.8
H62C C62B H62D 108.9
C62B C63 H63A 130.7
C62A C63 H63A 109.5
C62B C63 H63B 115.8
C62A C63 H63B 109.5
H63A C63 H63B 109.5
C62B C63 H63C 73.0
C62A C63 H63C 109.5
H63A C63 H63C 109.5
H63B C63 H63C 109.5
C62B C63 H63D 112.4
C62A C63 H63D 148.3
H63A C63 H63D 84.0
H63B C63 H63D 91.5
C62B C63 H63E 108.5
C62A C63 H63E 81.9
H63B C63 H63E 118.0
H63C C63 H63E 123.8
H63D C63 H63E 109.5
C62B C63 H63F 107.4
C62A C63 H63F 93.2
H63A C63 H63F 109.8
H63C C63 H63F 123.9
H63D C63 H63F 109.5
H63E C63 H63F 109.5

loop_
_geom_bond_atom_site_label_1
_geom_bond_atom_site_label_2
_geom_bond_distance
Rh1 N1 2.098(6)
Rh1 N2 2.124(5)
Rh1 C4 2.138(6)
Rh1 C2 2.149(7)
Rh1 C3 2.149(5)
Rh1 C1 2.164(7)
Rh1 C5 2.183(6)
Rh1 Cl1 2.3865(15)
N1 C14 1.338(8)
N1 C11 1.352(8)
N2 C15 1.293(8)
N2 C16 1.476(8)
N3 C12 1.337(10)
N3 C14 1.354(8)
N3 C13 1.463(9)
C1 C5 1.413(10)
C1 C2 1.441(11)
C1 C6 1.509(12)
C2 C3 1.439(12)
C2 C7 1.495(11)
C3 C4 1.459(9)
C3 C8 1.477(10)
C4 C5 1.461(10)
C4 C9 1.470(10)
C5 C10 1.506(10)
C6 H6A 0.9800
C6 H6B 0.9800
C6 H6C 0.9800
C7 H7A 0.9800
C7 H7B 0.9800
C7 H7C 0.9800
C8 H8A 0.9800
C8 H8B 0.9800
C8 H8C 0.9800
C9 H9A 0.9800
C9 H9B 0.9800
C9 H9C 0.9800
C10 H10A 0.9800
C10 H10B 0.9800
C10 H10C 0.9800
C11 C12 1.386(9)
C11 H11 0.9500
C12 H12 0.9500
C13 H13A 0.9800
C13 H13B 0.9800
C13 H13C 0.9800
C14 C15 1.426(9)
C15 H15 0.9500
C16 C18 1.505(9)
C16 C17 1.558(9)
C16 H16 0.95(2)
C17 H17A 0.9800
C17 H17B 0.9800
C17 H17C 0.9800
C18 C19 1.377(9)
C18 C23 1.416(9)
C19 C20 1.383(10)
C19 H19 0.9500
C20 C21 1.362(12)
C20 H20 0.9500
C21 C22 1.380(12)
C21 H21 0.9500
C22 C23 1.395(10)
C22 H22 0.9500
C23 H23 0.9500
Rh31 N31 2.090(5)
Rh31 C31 2.120(6)
Rh31 C32 2.146(6)
Rh31 C33 2.148(7)
Rh31 C35 2.157(7)
Rh31 C34 2.189(7)
Rh31 N32 2.198(5)
Rh31 Cl31 2.3970(15)
N31 C44 1.332(8)
N31 C41 1.376(9)
N32 C45 1.260(8)
N32 C46 1.493(9)
N33 C44 1.343(9)
N33 C42 1.366(10)
N33 C43 1.469(9)
C31 C35 1.414(12)
C31 C32 1.430(10)
C31 C36 1.536(12)
C32 C33 1.416(12)
C32 C37 1.487(11)
C33 C34 1.436(10)
C33 C38 1.482(11)
C34 C35 1.379(11)
C34 C39 1.487(11)
C35 C40 1.511(9)
C36 H36A 0.9800
C36 H36B 0.9800
C36 H36C 0.9800
C37 H37A 0.9800
C37 H37B 0.9800
C37 H37C 0.9800
C38 H38A 0.9800
C38 H38B 0.9800
C38 H38C 0.9800
C39 H39A 0.9800
C39 H39B 0.9800
C39 H39C 0.9800
C40 H40A 0.9800
C40 H40B 0.9800
C40 H40C 0.9800
C41 C42 1.365(11)
C41 H41 0.9500
C42 H42 0.9500
C43 H43A 0.9800
C43 H43B 0.9800
C43 H43C 0.9800
C44 C45 1.439(10)
C45 H45 0.9500
C46 C47 1.507(11)
C46 C48 1.555(10)
C46 H46 0.92(8)
C47 H47A 0.9800
C47 H47B 0.9800
C47 H47C 0.9800
C48 C53 1.361(12)
C48 C49 1.398(12)
C49 C50 1.411(11)
C49 H49 0.9500
C50 C51 1.361(16)
C50 H50 0.9500
C51 C52 1.433(17)
C51 H51 0.9500
C52 C53 1.386(13)
C52 H52 0.9500
C53 H53 0.9500
Sb1 F3A 1.828(7)
Sb1 F6A 1.828(7)
Sb1 F2 1.835(6)
Sb1 F1 1.839(7)
Sb1 F5B 1.859(10)
Sb1 F4B 1.879(9)
Sb1 F3B 1.879(8)
Sb1 F6B 1.905(9)
Sb1 F4A 1.912(6)
Sb1 F5A 1.927(7)
F3A F3B 0.567(15)
F4A F4B 1.00(2)
F5A F5B 0.67(2)
F6A F6B 0.788(16)
Sb2 F12A 1.822(7)
Sb2 F11A 1.831(8)
Sb2 F9B 1.867(7)
Sb2 F10A 1.875(8)
Sb2 F8 1.880(7)
Sb2 F7 1.881(7)
Sb2 F10B 1.884(8)
Sb2 F9A 1.886(8)
Sb2 F11B 1.918(8)
Sb2 F12B 1.946(8)
F10A F10B 0.971(15)
F11A F11B 0.580(15)
F12A F12B 0.732(14)
O1A C62A 1.303(11)
O1A C60A 1.324(11)
C60A C61A 1.649(12)
C60A H60A 0.9900
C60A H60B 0.9900
C61A H61A 0.9800
C61A H61B 0.9800
C61A H61C 0.9800
C62A C63 1.670(12)
C62A H62A 0.9900
C62A H62B 0.9900
O1B C60B 1.308(13)
O1B C62B 1.351(13)
C60B C61B 1.645(14)
C60B H60C 0.9900
C60B H60D 0.9900
C61B H61D 0.9800
C61B H61E 0.9800
C61B H61F 0.9800
C62B C63 1.652(13)
C62B H62C 0.9900
C62B H62D 0.9900
C63 H63A 0.9800
C63 H63B 0.9800
C63 H63C 0.9800
C63 H63D 0.9800
C63 H63E 0.9800
C63 H63F 0.9800

loop_
_geom_torsion_atom_site_label_1
_geom_torsion_atom_site_label_2
_geom_torsion_atom_site_label_3
_geom_torsion_atom_site_label_4
_geom_torsion
N2 Rh1 N1 C14 0.7(4)
C4 Rh1 N1 C14 171.9(4)
C2 Rh1 N1 C14 99.3(5)
C3 Rh1 N1 C14 133.4(4)
C1 Rh1 N1 C14 99.4(7)
C5 Rh1 N1 C14 -176.0(4)
Cl1 Rh1 N1 C14 -82.2(4)
N2 Rh1 N1 C11 179.6(7)
C4 Rh1 N1 C11 -9.3(7)
C2 Rh1 N1 C11 -81.8(7)
C3 Rh1 N1 C11 -47.7(7)
C1 Rh1 N1 C11 -81.7(9)
C5 Rh1 N1 C11 2.9(9)
Cl1 Rh1 N1 C11 96.7(6)
N1 Rh1 N2 C15 -3.8(4)
C4 Rh1 N2 C15 -129.3(12)
C2 Rh1 N2 C15 -119.1(5)
C3 Rh1 N2 C15 -89.2(5)
C1 Rh1 N2 C15 -159.4(5)
C5 Rh1 N2 C15 173.6(4)
Cl1 Rh1 N2 C15 87.4(4)
N1 Rh1 N2 C16 -172.6(5)
C4 Rh1 N2 C16 61.9(14)
C2 Rh1 N2 C16 72.2(5)
C3 Rh1 N2 C16 102.1(5)
C1 Rh1 N2 C16 31.9(5)
C5 Rh1 N2 C16 4.9(6)
Cl1 Rh1 N2 C16 -81.4(4)
N1 Rh1 C1 C5 118.4(6)
N2 Rh1 C1 C5 -148.9(4)
C4 Rh1 C1 C5 36.7(4)
C2 Rh1 C1 C5 118.5(6)
C3 Rh1 C1 C5 80.6(4)
Cl1 Rh1 C1 C5 -59.9(4)
N1 Rh1 C1 C2 -0.1(9)
N2 Rh1 C1 C2 92.5(4)
C4 Rh1 C1 C2 -81.8(5)
C3 Rh1 C1 C2 -38.0(4)
C5 Rh1 C1 C2 -118.5(6)
Cl1 Rh1 C1 C2 -178.4(4)
N1 Rh1 C1 C6 -121.1(9)
N2 Rh1 C1 C6 -28.5(9)
C4 Rh1 C1 C6 157.2(9)
C2 Rh1 C1 C6 -121.0(10)
C3 Rh1 C1 C6 -159.0(10)
C5 Rh1 C1 C6 120.4(10)
Cl1 Rh1 C1 C6 60.6(9)
C5 C1 C2 C3 -0.5(7)
C6 C1 C2 C3 -177.0(7)
Rh1 C1 C2 C3 61.2(4)
C5 C1 C2 C7 177.1(6)
C6 C1 C2 C7 0.6(11)
Rh1 C1 C2 C7 -121.2(7)
C5 C1 C2 Rh1 -61.7(5)
C6 C1 C2 Rh1 121.8(7)
N1 Rh1 C2 C3 62.3(4)
N2 Rh1 C2 C3 144.5(4)
C4 Rh1 C2 C3 -37.5(4)
C1 Rh1 C2 C3 -117.7(6)
C5 Rh1 C2 C3 -81.0(4)
Cl1 Rh1 C2 C3 -114.5(5)
N1 Rh1 C2 C1 179.9(4)
N2 Rh1 C2 C1 -97.8(4)
C4 Rh1 C2 C1 80.2(4)
C3 Rh1 C2 C1 117.7(6)
C5 Rh1 C2 C1 36.7(4)
Cl1 Rh1 C2 C1 3.2(8)
N1 Rh1 C2 C7 -60.1(9)
N2 Rh1 C2 C7 22.2(9)
C4 Rh1 C2 C7 -159.8(10)
C3 Rh1 C2 C7 -122.3(10)
C1 Rh1 C2 C7 120.0(11)
C5 Rh1 C2 C7 156.7(10)
Cl1 Rh1 C2 C7 123.2(8)
C1 C2 C3 C4 -2.0(7)
C7 C2 C3 C4 -179.5(7)
Rh1 C2 C3 C4 59.6(4)
C1 C2 C3 C8 178.0(6)
C7 C2 C3 C8 0.5(11)
Rh1 C2 C3 C8 -120.4(7)
C1 C2 C3 Rh1 -61.6(4)
C7 C2 C3 Rh1 120.9(7)
N1 Rh1 C3 C2 -127.7(4)
N2 Rh1 C3 C2 -50.3(5)
C4 Rh1 C3 C2 119.3(6)
C1 Rh1 C3 C2 37.9(4)
C5 Rh1 C3 C2 79.8(4)
Cl1 Rh1 C3 C2 135.6(4)
N1 Rh1 C3 C4 113.0(4)
N2 Rh1 C3 C4 -169.6(4)
C2 Rh1 C3 C4 -119.3(6)
C1 Rh1 C3 C4 -81.4(5)
C5 Rh1 C3 C4 -39.5(4)
Cl1 Rh1 C3 C4 16.3(6)
N1 Rh1 C3 C8 -7.0(8)
N2 Rh1 C3 C8 70.4(9)
C4 Rh1 C3 C8 -119.9(10)
C2 Rh1 C3 C8 120.7(9)
C1 Rh1 C3 C8 158.6(9)
C5 Rh1 C3 C8 -159.4(9)
Cl1 Rh1 C3 C8 -103.6(7)
C2 C3 C4 C5 3.6(7)
C8 C3 C4 C5 -176.4(6)
Rh1 C3 C4 C5 63.7(4)
C2 C3 C4 C9 177.8(7)
C8 C3 C4 C9 -2.2(11)
Rh1 C3 C4 C9 -122.2(7)
C2 C3 C4 Rh1 -60.0(4)
C8 C3 C4 Rh1 120.0(7)
N1 Rh1 C4 C3 -75.4(5)
N2 Rh1 C4 C3 47.7(14)
C2 Rh1 C4 C3 36.9(5)
C1 Rh1 C4 C3 79.7(5)
C5 Rh1 C4 C3 115.0(6)
Cl1 Rh1 C4 C3 -170.2(4)
N1 Rh1 C4 C5 169.7(4)
N2 Rh1 C4 C5 -67.2(13)
C2 Rh1 C4 C5 -78.1(4)
C3 Rh1 C4 C5 -115.0(6)
C1 Rh1 C4 C5 -35.3(4)
Cl1 Rh1 C4 C5 74.9(4)
N1 Rh1 C4 C9 48.2(7)
N2 Rh1 C4 C9 171.3(11)
C2 Rh1 C4 C9 160.4(7)
C3 Rh1 C4 C9 123.6(8)
C1 Rh1 C4 C9 -156.7(7)
C5 Rh1 C4 C9 -121.5(8)
Cl1 Rh1 C4 C9 -46.6(7)
C2 C1 C5 C4 2.8(7)
C6 C1 C5 C4 179.4(7)
Rh1 C1 C5 C4 -57.7(4)
C2 C1 C5 C10 -178.0(6)
C6 C1 C5 C10 -1.4(11)
Rh1 C1 C5 C10 121.5(7)
C2 C1 C5 Rh1 60.5(5)
C6 C1 C5 Rh1 -122.9(7)
C3 C4 C5 C1 -4.0(7)
C9 C4 C5 C1 -178.3(7)
Rh1 C4 C5 C1 58.7(4)
C3 C4 C5 C10 176.8(6)
C9 C4 C5 C10 2.4(10)
Rh1 C4 C5 C10 -120.5(6)
C3 C4 C5 Rh1 -62.7(4)
C9 C4 C5 Rh1 122.9(7)
N1 Rh1 C5 C1 -139.1(5)
N2 Rh1 C5 C1 45.5(5)
C4 Rh1 C5 C1 -120.9(6)
C2 Rh1 C5 C1 -37.7(5)
C3 Rh1 C5 C1 -81.1(5)
Cl1 Rh1 C5 C1 127.9(4)
N1 Rh1 C5 C4 -18.2(6)
N2 Rh1 C5 C4 166.4(3)
C2 Rh1 C5 C4 83.2(4)
C3 Rh1 C5 C4 39.8(4)
C1 Rh1 C5 C4 120.9(6)
Cl1 Rh1 C5 C4 -111.2(3)
N1 Rh1 C5 C10 97.5(8)
N2 Rh1 C5 C10 -78.0(8)
C4 Rh1 C5 C10 115.7(9)
C2 Rh1 C5 C10 -161.1(8)
C3 Rh1 C5 C10 155.4(8)
C1 Rh1 C5 C10 -123.4(9)
Cl1 Rh1 C5 C10 4.5(7)
C14 N1 C11 C12 0.4(7)
Rh1 N1 C11 C12 -178.5(5)
C14 N3 C12 C11 -1.0(7)
C13 N3 C12 C11 -175.2(6)
N1 C11 C12 N3 0.4(7)
C11 N1 C14 N3 -1.0(7)
Rh1 N1 C14 N3 178.3(4)
C11 N1 C14 C15 -177.0(5)
Rh1 N1 C14 C15 2.3(7)
C12 N3 C14 N1 1.2(7)
C13 N3 C14 N1 175.4(6)
C12 N3 C14 C15 176.7(6)
C13 N3 C14 C15 -9.2(11)
C16 N2 C15 C14 175.3(5)
Rh1 N2 C15 C14 6.1(7)
N1 C14 C15 N2 -5.7(8)
N3 C14 C15 N2 179.2(6)
C15 N2 C16 C18 87.0(7)
Rh1 N2 C16 C18 -104.7(5)
C15 N2 C16 C17 -39.4(8)
Rh1 N2 C16 C17 128.9(5)
N2 C16 C18 C19 -28.1(9)
C17 C16 C18 C19 98.4(8)
N2 C16 C18 C23 152.4(6)
C17 C16 C18 C23 -81.1(8)
C23 C18 C19 C20 1.5(11)
C16 C18 C19 C20 -178.0(6)
C18 C19 C20 C21 -1.6(12)
C19 C20 C21 C22 1.1(12)
C20 C21 C22 C23 -0.5(12)
C21 C22 C23 C18 0.5(11)
C19 C18 C23 C22 -1.0(10)
C16 C18 C23 C22 178.6(6)
C31 Rh31 N31 C44 -173.8(4)
C32 Rh31 N31 C44 -137.5(5)
C33 Rh31 N31 C44 -103.4(5)
C35 Rh31 N31 C44 178.4(5)
C34 Rh31 N31 C44 -101.8(6)
N32 Rh31 N31 C44 -1.3(4)
Cl31 Rh31 N31 C44 84.9(4)
C31 Rh31 N31 C41 8.4(7)
C32 Rh31 N31 C41 44.8(7)
C33 Rh31 N31 C41 78.8(7)
C35 Rh31 N31 C41 0.7(9)
C34 Rh31 N31 C41 80.5(9)
N32 Rh31 N31 C41 -179.1(7)
Cl31 Rh31 N31 C41 -92.8(7)
N31 Rh31 N32 C45 3.7(4)
C32 Rh31 N32 C45 84.7(6)
C33 Rh31 N32 C45 114.7(5)
C35 Rh31 N32 C45 -176.1(5)
C34 Rh31 N32 C45 155.1(4)
Cl31 Rh31 N32 C45 -85.5(4)
N31 Rh31 N32 C46 172.5(5)
C32 Rh31 N32 C46 -106.5(6)
C33 Rh31 N32 C46 -76.5(6)
C35 Rh31 N32 C46 -7.3(7)
C34 Rh31 N32 C46 -36.1(6)
Cl31 Rh31 N32 C46 83.3(5)
N31 Rh31 C31 C35 -173.6(4)
C32 Rh31 C31 C35 117.1(7)
C33 Rh31 C31 C35 79.3(5)
C34 Rh31 C31 C35 36.1(5)
Cl31 Rh31 C31 C35 -81.2(4)
N31 Rh31 C31 C32 69.4(5)
C33 Rh31 C31 C32 -37.8(5)
C35 Rh31 C31 C32 -117.1(7)
C34 Rh31 C31 C32 -81.0(5)
Cl31 Rh31 C31 C32 161.7(4)
N31 Rh31 C31 C36 -51.3(7)
C32 Rh31 C31 C36 -120.7(9)
C33 Rh31 C31 C36 -158.5(8)
C35 Rh31 C31 C36 122.2(8)
C34 Rh31 C31 C36 158.3(8)
Cl31 Rh31 C31 C36 41.0(7)
C35 C31 C32 C33 -1.7(7)
C36 C31 C32 C33 -179.8(6)
Rh31 C31 C32 C33 61.4(4)
C35 C31 C32 C37 176.0(7)
C36 C31 C32 C37 -2.1(11)
Rh31 C31 C32 C37 -120.9(7)
C35 C31 C32 Rh31 -63.1(5)
C36 C31 C32 Rh31 118.8(7)
N31 Rh31 C32 C33 124.4(4)
C31 Rh31 C32 C33 -117.1(7)
C35 Rh31 C32 C33 -79.2(5)
C34 Rh31 C32 C33 -38.0(4)
N32 Rh31 C32 C33 50.3(6)
Cl31 Rh31 C32 C33 -144.3(4)
N31 Rh31 C32 C31 -118.6(5)
C33 Rh31 C32 C31 117.1(7)
C35 Rh31 C32 C31 37.9(5)
C34 Rh31 C32 C31 79.0(5)
N32 Rh31 C32 C31 167.3(4)
Cl31 Rh31 C32 C31 -27.2(6)
N31 Rh31 C32 C37 4.3(8)
C31 Rh31 C32 C37 122.8(10)
C33 Rh31 C32 C37 -120.1(9)
C35 Rh31 C32 C37 160.7(9)
C34 Rh31 C32 C37 -158.2(9)
N32 Rh31 C32 C37 -69.8(9)
Cl31 Rh31 C32 C37 95.6(7)
C31 C32 C33 C34 2.5(7)
C37 C32 C33 C34 -175.3(6)
Rh31 C32 C33 C34 63.0(4)
C31 C32 C33 C38 175.0(6)
C37 C32 C33 C38 -2.7(11)
Rh31 C32 C33 C38 -124.5(7)
C31 C32 C33 Rh31 -60.5(4)
C37 C32 C33 Rh31 121.7(7)
N31 Rh31 C33 C32 -64.0(4)
C31 Rh31 C33 C32 38.5(4)
C35 Rh31 C33 C32 81.5(5)
C34 Rh31 C33 C32 117.2(6)
N32 Rh31 C33 C32 -145.9(4)
Cl31 Rh31 C33 C32 94.4(7)
N31 Rh31 C33 C34 178.8(4)
C31 Rh31 C33 C34 -78.8(5)
C32 Rh31 C33 C34 -117.2(6)
C35 Rh31 C33 C34 -35.7(5)
N32 Rh31 C33 C34 96.9(4)
Cl31 Rh31 C33 C34 -22.8(8)
N31 Rh31 C33 C38 56.6(9)
C31 Rh31 C33 C38 159.1(9)
C32 Rh31 C33 C38 120.6(10)
C35 Rh31 C33 C38 -157.9(10)
C34 Rh31 C33 C38 -122.2(10)
N32 Rh31 C33 C38 -25.3(9)
Cl31 Rh31 C33 C38 -145.0(6)
C32 C33 C34 C35 -2.4(8)
C38 C33 C34 C35 -174.9(7)
Rh31 C33 C34 C35 59.6(5)
C32 C33 C34 C39 170.9(7)
C38 C33 C34 C39 -1.6(11)
Rh31 C33 C34 C39 -127.1(7)
C32 C33 C34 Rh31 -62.0(5)
C38 C33 C34 Rh31 125.5(7)
N31 Rh31 C34 C35 -121.8(6)
C31 Rh31 C34 C35 -37.7(4)
C32 Rh31 C34 C35 -81.5(5)
C33 Rh31 C34 C35 -119.4(7)
N32 Rh31 C34 C35 145.5(4)
Cl31 Rh31 C34 C35 50.5(5)
N31 Rh31 C34 C33 -2.4(8)
C31 Rh31 C34 C33 81.7(5)
C32 Rh31 C34 C33 37.9(4)
C35 Rh31 C34 C33 119.4(7)
N32 Rh31 C34 C33 -95.2(4)
Cl31 Rh31 C34 C33 169.9(4)
N31 Rh31 C34 C39 115.4(8)
C31 Rh31 C34 C39 -160.6(9)
C32 Rh31 C34 C39 155.7(9)
C33 Rh31 C34 C39 117.8(10)
C35 Rh31 C34 C39 -122.9(10)
N32 Rh31 C34 C39 22.6(8)
Cl31 Rh31 C34 C39 -72.4(8)
C33 C34 C35 C31 1.3(8)
C39 C34 C35 C31 -171.7(7)
Rh31 C34 C35 C31 60.2(5)
C33 C34 C35 C40 177.8(7)
C39 C34 C35 C40 4.8(13)
Rh31 C34 C35 C40 -123.3(8)
C33 C34 C35 Rh31 -58.9(5)
C39 C34 C35 Rh31 128.1(8)
C32 C31 C35 C34 0.3(8)
C36 C31 C35 C34 178.3(7)
Rh31 C31 C35 C34 -62.4(5)
C32 C31 C35 C40 -176.4(6)
C36 C31 C35 C40 1.6(11)
Rh31 C31 C35 C40 120.9(7)
C32 C31 C35 Rh31 62.7(4)
C36 C31 C35 Rh31 -119.3(7)
N31 Rh31 C35 C34 130.3(5)
C31 Rh31 C35 C34 118.6(6)
C32 Rh31 C35 C34 80.2(5)
C33 Rh31 C35 C34 37.3(5)
N32 Rh31 C35 C34 -50.1(6)
Cl31 Rh31 C35 C34 -137.6(4)
N31 Rh31 C35 C31 11.7(7)
C32 Rh31 C35 C31 -38.4(4)
C33 Rh31 C35 C31 -81.3(5)
C34 Rh31 C35 C31 -118.6(6)
N32 Rh31 C35 C31 -168.7(4)
Cl31 Rh31 C35 C31 103.7(4)
N31 Rh31 C35 C40 -105.0(8)
C31 Rh31 C35 C40 -116.7(10)
C32 Rh31 C35 C40 -155.1(9)
C33 Rh31 C35 C40 162.0(9)
C34 Rh31 C35 C40 124.7(10)
N32 Rh31 C35 C40 74.6(9)
Cl31 Rh31 C35 C40 -13.0(8)
C44 N31 C41 C42 1.3(7)
Rh31 N31 C41 C42 179.2(5)
N31 C41 C42 N33 -1.0(8)
C44 N33 C42 C41 0.3(8)
C43 N33 C42 C41 176.0(6)
C41 N31 C44 N33 -1.1(7)
Rh31 N31 C44 N33 -179.6(4)
C41 N31 C44 C45 177.5(5)
Rh31 N31 C44 C45 -0.9(7)
C42 N33 C44 N31 0.5(7)
C43 N33 C44 N31 -175.2(6)
C42 N33 C44 C45 -177.9(6)
C43 N33 C44 C45 6.3(11)
C46 N32 C45 C44 -175.7(5)
Rh31 N32 C45 C44 -5.4(7)
N31 C44 C45 N32 4.4(8)
N33 C44 C45 N32 -177.2(6)
C45 N32 C46 C47 130.3(6)
Rh31 N32 C46 C47 -38.2(8)
C45 N32 C46 C48 -102.2(7)
Rh31 N32 C46 C48 89.3(7)
N32 C46 C48 C53 -142.2(7)
C47 C46 C48 C53 -17.7(10)
N32 C46 C48 C49 44.5(9)
C47 C46 C48 C49 169.0(6)
C53 C48 C49 C50 1.3(11)
C46 C48 C49 C50 174.6(7)
C48 C49 C50 C51 -1.5(12)
C49 C50 C51 C52 1.5(13)
C50 C51 C52 C53 -1.1(14)
C49 C48 C53 C52 -0.9(12)
C46 C48 C53 C52 -174.2(7)
C51 C52 C53 C48 0.8(13)
F6A Sb1 F3A F3B -158(2)
F2 Sb1 F3A F3B 114(2)
F1 Sb1 F3A F3B -68(2)
F5B Sb1 F3A F3B 13(2)
F4B Sb1 F3A F3B -142(2)
F6B Sb1 F3A F3B -155(2)
F5A Sb1 F3A F3B 30(2)
F6A Sb1 F4A F4B 20.2(13)
F2 Sb1 F4A F4B 109.0(13)
F1 Sb1 F4A F4B -69.6(14)
F5B Sb1 F4A F4B -149.2(16)
F3B Sb1 F4A F4B -151.7(18)
F6B Sb1 F4A F4B 18.6(15)
F5A Sb1 F4A F4B -166.8(14)
F3A Sb1 F5A F5B -127(3)
F6A Sb1 F5A F5B 94(4)
F2 Sb1 F5A F5B 144(3)
F1 Sb1 F5A F5B -37(3)
F4B Sb1 F5A F5B 49(3)
F3B Sb1 F5A F5B -119(3)
F6B Sb1 F5A F5B -142(3)
F4A Sb1 F5A F5B 56(2)
F3A Sb1 F6A F6B 7.5(18)
F2 Sb1 F6A F6B 96.2(17)
F1 Sb1 F6A F6B -83.2(17)
F5B Sb1 F6A F6B -149(2)
F4B Sb1 F6A F6B -164.6(19)
F3B Sb1 F6A F6B 0.4(19)
F4A Sb1 F6A F6B -176.4(17)
F5A Sb1 F6A F6B 146(3)
F6A Sb1 F3B F3A 24(2)
F2 Sb1 F3B F3A -67(2)
F1 Sb1 F3B F3A 111(2)
F5B Sb1 F3B F3A -167(2)
F4B Sb1 F3B F3A 81(4)
F6B Sb1 F3B F3A 24(2)
F4A Sb1 F3B F3A -164.8(14)
F5A Sb1 F3B F3A -149(2)
F3A Sb1 F4B F4A -175.2(10)
F6A Sb1 F4B F4A -156.3(15)
F2 Sb1 F4B F4A -72.1(12)
F1 Sb1 F4B F4A 109.3(12)
F5B Sb1 F4B F4A 29.6(15)
F3B Sb1 F4B F4A 140(2)
F6B Sb1 F4B F4A -162.6(14)
F5A Sb1 F4B F4A 14.3(15)
F3A Sb1 F5B F5A 55(3)
F6A Sb1 F5B F5A -149.1(18)
F2 Sb1 F5B F5A -37(3)
F1 Sb1 F5B F5A 143(3)
F4B Sb1 F5B F5A -136(2)
F3B Sb1 F5B F5A 59(2)
F6B Sb1 F5B F5A 127(4)
F4A Sb1 F5B F5A -120(3)
F3A Sb1 F6B F6A -172.2(18)
F2 Sb1 F6B F6A -83.8(16)
F1 Sb1 F6B F6A 96.2(16)
F5B Sb1 F6B F6A 112(4)
F4B Sb1 F6B F6A 13.3(17)
F3B Sb1 F6B F6A -179.6(17)
F4A Sb1 F6B F6A 3.8(18)
F5A Sb1 F6B F6A -156.4(18)
F12A Sb2 F10A F10B -13.2(12)
F11A Sb2 F10A F10B 172.3(14)
F9B Sb2 F10A F10B 167.8(19)
F8 Sb2 F10A F10B -94.8(12)
F7 Sb2 F10A F10B 83.6(12)
F11B Sb2 F10A F10B 173.5(12)
F12B Sb2 F10A F10B -1.4(14)
F12A Sb2 F11A F11B 157.8(19)
F9B Sb2 F11A F11B -5(2)
F10A Sb2 F11A F11B 176(3)
F8 Sb2 F11A F11B 88(2)
F7 Sb2 F11A F11B -92(2)
F10B Sb2 F11A F11B 180(2)
F11A Sb2 F12A F12B 166.7(19)
F9B Sb2 F12A F12B -30.9(16)
F10A Sb2 F12A F12B 149.4(15)
F8 Sb2 F12A F12B -122.3(15)
F7 Sb2 F12A F12B 57.2(15)
F10B Sb2 F12A F12B 142.1(17)
F9A Sb2 F12A F12B -37.8(16)
F12A Sb2 F10B F10A 165.2(14)
F11A Sb2 F10B F10A -7.4(13)
F9B Sb2 F10B F10A -167.8(19)
F8 Sb2 F10B F10A 85.1(12)
F7 Sb2 F10B F10A -96.5(12)
F9A Sb2 F10B F10A 165.6(18)
F11B Sb2 F10B F10A -7.4(14)
F12B Sb2 F10B F10A 178.7(13)
F9B Sb2 F11B F11A 175(3)
F10A Sb2 F11B F11A -4(2)
F8 Sb2 F11B F11A -92(2)
F7 Sb2 F11B F11A 88(2)
F10B Sb2 F11B F11A 0(3)
F9A Sb2 F11B F11A -177(3)
F12B Sb2 F11B F11A 162(2)
F9B Sb2 F12B F12A 149.9(15)
F10A Sb2 F12B F12A -33.0(16)
F8 Sb2 F12B F12A 56.9(15)
F7 Sb2 F12B F12A -123.1(15)
F10B Sb2 F12B F12A -33.7(15)
F9A Sb2 F12B F12A 141.0(16)
F11B Sb2 F12B F12A 162.1(14)
C62A O1A C60A C61A -146.9(11)
C60A O1A C62A C63 -144.6(16)
C62B O1B C60B C61B -170(2)
C60B O1B C62B C63 175.0(17)
O1B C62B C63 C62A 12.0(11)
O1A C62A C63 C62B -47(2)
